data_1552335
loop_
_publ_author_name
'Nicholas, Hannah'
'Vonci, Michele'
'Goodwin, Conrad Alexander Phillip'
'Loo, Song Wei'
'Murphy, Siobhan'
'Cassim, Daniel'
'Winpenny, Richard E. P.'
'McInnes, Eric J. L.'
'Chilton, Nicholas F.'
'Mills, David P.'

_publ_section_title
;
 Electronic Structures of Bent Lanthanide(III) Complexes with Two N-Donor
 Ligands
;
_journal_name_full 'Chemical Science'
_journal_paper_doi 10.1039/C9SC03431E
_journal_year 2019
_chemical_formula_moiety 'C36 H84 Cl N2 Si4 Tm'
_chemical_formula_sum 'C36 H84 Cl N2 Si4 Tm'
_chemical_formula_weight 861.79
_space_group_crystal_system monoclinic
_space_group_IT_number 14
_space_group_name_Hall '-P 2ybc'
_space_group_name_H-M_alt 'P 1 21/c 1'
_symmetry_space_group_name_Hall '-P 2ybc'
_symmetry_space_group_name_H-M 'P 1 21/c 1'
_atom_sites_solution_hydrogens geom
_audit_creation_date 2017-07-23
_audit_creation_method
;
Olex2 1.2
(compiled 2017.03.28 svn.r3405 for OlexSys, GUI svn.r5337)
;
_audit_update_record
;
2018-11-23 deposited with the CCDC.    2019-09-18 downloaded from the CCDC.
;
_cell_angle_alpha 90
_cell_angle_beta 109.043(3)
_cell_angle_gamma 90
_cell_formula_units_Z 4
_cell_length_a 15.8309(4)
_cell_length_b 13.1077(3)
_cell_length_c 22.5379(6)
_cell_measurement_reflns_used 17724
_cell_measurement_temperature 100.00(2)
_cell_measurement_theta_max 29.8500
_cell_measurement_theta_min 3.5910
_cell_volume 4420.8(2)
_computing_cell_refinement 'CrysAlisPro 1.171.39.27b (Rigaku OD, 2015)'
_computing_data_collection 'CrysAlisPro 1.171.39.27b (Rigaku OD, 2015)'
_computing_data_reduction 'CrysAlisPro 1.171.39.27b (Rigaku OD, 2015)'
_computing_molecular_graphics 'Olex2 (Dolomanov et al., 2009)'
_computing_publication_material 'Olex2 (Dolomanov et al., 2009)'
_computing_structure_refinement 'ShelXL (Sheldrick, 2015)'
_computing_structure_solution 'XS (Sheldrick, 2008)'
_diffrn_ambient_temperature 100.00(2)
_diffrn_detector 'CCD plate'
_diffrn_measured_fraction_theta_full 0.994
_diffrn_measured_fraction_theta_max 0.994
_diffrn_measurement_details
;
List of Runs (angles in degrees, time in seconds):

  # Type    Start    End  Width  t~exp~   \w     \q     \k     \f   Frames
#--------------------------------------------------------------------------
  1  \w    -45.00 -19.00   0.50    4.00    --    5.00 -43.00  -7.00   52
  2  \w     36.00  62.00   0.50    4.00    --   -7.50  43.00 143.00   52
  3  \w     48.00  81.00   0.50    4.00    --   -7.50  57.00-150.00   66
  4  \w    -34.00  81.00   0.50    4.00    --   -7.50  57.00  60.00  230
  5  \w    -39.00  36.00   0.50    4.00    --   -7.50  57.00-150.00  150
;
_diffrn_measurement_device 'four-circle diffractometer'
_diffrn_measurement_device_type 'XtaLAB AFC11 (RINC): Kappa single'
_diffrn_measurement_method '\w scans'
_diffrn_orient_matrix_type 'CrysAlisPro convention (1999,Acta A55,543-557)'
_diffrn_orient_matrix_UB_11 -0.0420198000
_diffrn_orient_matrix_UB_12 -0.0109465000
_diffrn_orient_matrix_UB_13 0.0034730000
_diffrn_orient_matrix_UB_21 0.0217998000
_diffrn_orient_matrix_UB_22 -0.0269694000
_diffrn_orient_matrix_UB_23 0.0281282000
_diffrn_orient_matrix_UB_31 0.0027733000
_diffrn_orient_matrix_UB_32 0.0456349000
_diffrn_orient_matrix_UB_33 0.0174376000
_diffrn_radiation_monochromator graphite
_diffrn_radiation_probe x-ray
_diffrn_radiation_type MoK\a
_diffrn_radiation_wavelength 0.71073
_diffrn_reflns_av_R_equivalents 0.0260
_diffrn_reflns_av_unetI/netI 0.0227
_diffrn_reflns_Laue_measured_fraction_full 0.994
_diffrn_reflns_Laue_measured_fraction_max 0.994
_diffrn_reflns_limit_h_max 19
_diffrn_reflns_limit_h_min -18
_diffrn_reflns_limit_k_max 15
_diffrn_reflns_limit_k_min -15
_diffrn_reflns_limit_l_max 27
_diffrn_reflns_limit_l_min -27
_diffrn_reflns_number 31900
_diffrn_reflns_point_group_measured_fraction_full 0.994
_diffrn_reflns_point_group_measured_fraction_max 0.994
_diffrn_reflns_theta_full 25.242
_diffrn_reflns_theta_max 25.346
_diffrn_reflns_theta_min 3.528
_diffrn_source 'fine-focus sealed X-ray tube'
_diffrn_source_type 'Enhance (Mo) X-ray Source'
_exptl_absorpt_coefficient_mu 2.201
_exptl_absorpt_correction_T_max 1.000
_exptl_absorpt_correction_T_min 0.382
_exptl_absorpt_correction_type gaussian
_exptl_absorpt_process_details
;
CrysAlisPro 1.171.39.27b (Rigaku Oxford Diffraction, 2015)
Numerical absorption correction based on gaussian integration over
            a multifaceted crystal model
Empirical absorption correction using spherical harmonics,
 implemented in SCALE3 ABSPACK scaling algorithm.
;
_exptl_crystal_colour 'clear green'
_exptl_crystal_colour_lustre clear
_exptl_crystal_colour_primary green
_exptl_crystal_density_diffrn 1.295
_exptl_crystal_description block
_exptl_crystal_F_000 1824
_exptl_crystal_size_max 0.435
_exptl_crystal_size_mid 0.301
_exptl_crystal_size_min 0.217
_refine_diff_density_max 0.586
_refine_diff_density_min -0.601
_refine_diff_density_rms 0.064
_refine_ls_extinction_method none
_refine_ls_goodness_of_fit_ref 1.029
_refine_ls_hydrogen_treatment constr
_refine_ls_matrix_type full
_refine_ls_number_parameters 421
_refine_ls_number_reflns 8039
_refine_ls_number_restraints 0
_refine_ls_restrained_S_all 1.029
_refine_ls_R_factor_all 0.0210
_refine_ls_R_factor_gt 0.0185
_refine_ls_shift/su_max 0.003
_refine_ls_shift/su_mean 0.000
_refine_ls_structure_factor_coef Fsqd
_refine_ls_weighting_details 'w=1/[\s^2^(Fo^2^)+(0.0259P)^2^+2.0752P] where P=(Fo^2^+2Fc^2^)/3'
_refine_ls_weighting_scheme calc
_refine_ls_wR_factor_gt 0.0468
_refine_ls_wR_factor_ref 0.0476
_reflns_Friedel_coverage 0.000
_reflns_number_gt 7461
_reflns_number_total 8039
_reflns_threshold_expression 'I > 2\s(I)'
_cod_data_source_file c9sc03431e2.cif
_cod_data_source_block rdpm43
_cod_database_code 1552335
_manchester_internal_coll_name rdpm43
_manchester_internal_coll_client CAPG/HN/SWL
_manchester_internal_coll_type custom
_manchester_internal_coll_frame_time 4s
_manchester_internal_coll_frame_width 0.5
_manchester_internal_coll_frame_method '\w scans'
_manchester_internal_coll_user CAPG
_manchester_internal_coll_date 22/07/17
_manchester_internal_process_user CAPG
_manchester_internal_process_date 22/07/17
_manchester_internal_solution_user CAPG
_manchester_internal_solution_date 22/07/17
_manchester_internal_refinement_user CAPG
_manchester_internal_refinement_date 23/07/17
_shelx_shelxl_version_number 2016/6
_chemical_oxdiff_formula Tm(N(SiC9H21)2)2Cl
_shelx_space_group_comment
;
The symmetry employed for this shelxl refinement is uniquely defined
by the following loop, which should always be used as a source of
symmetry information in preference to the above space-group names.
They are only intended as comments.
;
_diffrn_oxdiff_ac3_digest_frames
;
01b77e4d215d63a35a73e869239285d3ca005508110
;
_reflns_odcompleteness_completeness 98.99
_reflns_odcompleteness_iscentric 1
_reflns_odcompleteness_theta 26.32
_olex2_refinement_description
;
1. Fixed Uiso
 At 1.2 times of:
  All C(H) groups
 At 1.5 times of:
  All C(H,H,H) groups
2.a Ternary CH refined with riding coordinates:
 C1(H1), C4(H4), C7(H7), C10(H10), C13(H13), C16(H16), C19(H19), C22(H22),
 C25(H25), C28(H28), C31(H31), C34(H34)
2.b Idealised Me refined as rotating group:
 C2(H2A,H2B,H2C), C3(H3A,H3B,H3C), C5(H5A,H5B,H5C), C6(H6A,H6B,H6C), C8(H8A,
 H8B,H8C), C9(H9A,H9B,H9C), C11(H11A,H11B,H11C), C12(H12A,H12B,H12C), C14(H14A,
 H14B,H14C), C15(H15A,H15B,H15C), C17(H17A,H17B,H17C), C18(H18A,H18B,H18C),
 C20(H20A,H20B,H20C), C21(H21A,H21B,H21C), C23(H23A,H23B,H23C), C24(H24A,H24B,
 H24C), C26(H26A,H26B,H26C), C27(H27A,H27B,H27C), C29(H29A,H29B,H29C), C30(H30A,
 H30B,H30C), C32(H32A,H32B,H32C), C33(H33A,H33B,H33C), C35(H35A,H35B,H35C),
 C36(H36A,H36B,H36C)
;
_olex2_date_sample_data_collection 2017-07-22
_olex2_date_sample_submission 2017-07-22
_olex2_exptl_crystal_mounting_method 'From fomblin on a microscope slide.'
_olex2_submission_special_instructions 'No special instructions were received'
_oxdiff_exptl_absorpt_empirical_details
;
Empirical correction (ABSPACK) includes:
- Absorption correction using spherical harmonics
- Frame scaling
;
_oxdiff_exptl_absorpt_empirical_full_max 1.720
_oxdiff_exptl_absorpt_empirical_full_min 0.493

loop_
_space_group_symop_operation_xyz
'x, y, z'
'-x, y+1/2, -z+1/2'
'-x, -y, -z'
'x, -y-1/2, z-1/2'

loop_
_atom_site_label
_atom_site_type_symbol
_atom_site_fract_x
_atom_site_fract_y
_atom_site_fract_z
_atom_site_U_iso_or_equiv
_atom_site_adp_type
_atom_site_occupancy
_atom_site_site_symmetry_order
_atom_site_calc_flag
_atom_site_refinement_flags_posn
Tm1 Tm 0.67448(2) 0.46423(2) 0.77431(2) 0.01124(4) Uani 1 1 d .
Cl1 Cl 0.50892(3) 0.47653(4) 0.73840(2) 0.01684(10) Uani 1 1 d .
Si1 Si 0.77200(3) 0.28894(4) 0.87087(2) 0.01171(11) Uani 1 1 d .
Si2 Si 0.70975(3) 0.47220(4) 0.93635(3) 0.01133(11) Uani 1 1 d .
Si3 Si 0.72966(3) 0.52757(4) 0.64824(3) 0.01190(11) Uani 1 1 d .
Si4 Si 0.77189(3) 0.68549(4) 0.76070(2) 0.01250(11) Uani 1 1 d .
N1 N 0.72542(10) 0.40813(11) 0.87251(7) 0.0112(3) Uani 1 1 d .
N2 N 0.73965(10) 0.56816(12) 0.72343(7) 0.0120(3) Uani 1 1 d .
C1 C 0.74563(12) 0.26103(14) 0.78241(9) 0.0145(4) Uani 1 1 d .
H1 H 0.758814 0.325032 0.762918 0.017 Uiso 1 1 calc R
C2 C 0.64618(13) 0.23619(15) 0.74894(9) 0.0180(4) Uani 1 1 d .
H2A H 0.630924 0.172217 0.765538 0.027 Uiso 1 1 calc GR
H2B H 0.635315 0.229056 0.703770 0.027 Uiso 1 1 calc GR
H2C H 0.609107 0.291512 0.756241 0.027 Uiso 1 1 calc GR
C3 C 0.80250(14) 0.17599(15) 0.76718(10) 0.0208(4) Uani 1 1 d .
H3A H 0.865938 0.193768 0.784854 0.031 Uiso 1 1 calc GR
H3B H 0.786260 0.168556 0.721559 0.031 Uiso 1 1 calc GR
H3C H 0.791496 0.111537 0.785450 0.031 Uiso 1 1 calc GR
C4 C 0.89812(12) 0.29561(15) 0.90937(9) 0.0160(4) Uani 1 1 d .
H4 H 0.907346 0.338413 0.947703 0.019 Uiso 1 1 calc R
C5 C 0.94956(13) 0.19643(16) 0.93367(11) 0.0244(5) Uani 1 1 d .
H5A H 0.924233 0.162915 0.962914 0.037 Uiso 1 1 calc GR
H5B H 1.012621 0.212290 0.955365 0.037 Uiso 1 1 calc GR
H5C H 0.944621 0.150833 0.898238 0.037 Uiso 1 1 calc GR
C6 C 0.94303(13) 0.35573(16) 0.86921(10) 0.0190(4) Uani 1 1 d .
H6A H 0.948775 0.311896 0.835508 0.029 Uiso 1 1 calc GR
H6B H 1.002445 0.378227 0.895598 0.029 Uiso 1 1 calc GR
H6C H 0.906473 0.415384 0.850924 0.029 Uiso 1 1 calc GR
C7 C 0.72511(12) 0.18091(14) 0.90761(9) 0.0155(4) Uani 1 1 d .
H7 H 0.754759 0.187498 0.953983 0.019 Uiso 1 1 calc R
C8 C 0.74701(14) 0.07205(15) 0.89053(10) 0.0216(4) Uani 1 1 d .
H8A H 0.712282 0.057466 0.846695 0.032 Uiso 1 1 calc GR
H8B H 0.731704 0.022468 0.917939 0.032 Uiso 1 1 calc GR
H8C H 0.810926 0.067232 0.896130 0.032 Uiso 1 1 calc GR
C9 C 0.62387(13) 0.18530(15) 0.89667(10) 0.0192(4) Uani 1 1 d .
H9A H 0.607515 0.254185 0.905885 0.029 Uiso 1 1 calc GR
H9B H 0.608593 0.136189 0.924351 0.029 Uiso 1 1 calc GR
H9C H 0.591109 0.168325 0.852833 0.029 Uiso 1 1 calc GR
C10 C 0.59197(13) 0.52850(14) 0.90354(10) 0.0157(4) Uani 1 1 d .
H10 H 0.587112 0.551841 0.860314 0.019 Uiso 1 1 calc R
C11 C 0.51817(13) 0.44682(16) 0.89310(10) 0.0195(4) Uani 1 1 d .
H11A H 0.529135 0.391340 0.867388 0.029 Uiso 1 1 calc GR
H11B H 0.459805 0.477676 0.871538 0.029 Uiso 1 1 calc GR
H11C H 0.518759 0.419643 0.933737 0.029 Uiso 1 1 calc GR
C12 C 0.56734(13) 0.62247(16) 0.93461(10) 0.0224(5) Uani 1 1 d .
H12A H 0.568530 0.604987 0.977153 0.034 Uiso 1 1 calc GR
H12B H 0.507265 0.645520 0.909901 0.034 Uiso 1 1 calc GR
H12C H 0.610452 0.677128 0.936693 0.034 Uiso 1 1 calc GR
C13 C 0.79365(12) 0.58137(14) 0.96072(9) 0.0140(4) Uani 1 1 d .
H13 H 0.776918 0.629863 0.924483 0.017 Uiso 1 1 calc R
C14 C 0.89116(12) 0.55081(15) 0.97045(9) 0.0154(4) Uani 1 1 d .
H14A H 0.913430 0.508001 1.007988 0.023 Uiso 1 1 calc GR
H14B H 0.928073 0.612331 0.975768 0.023 Uiso 1 1 calc GR
H14C H 0.894055 0.512635 0.933769 0.023 Uiso 1 1 calc GR
C15 C 0.79252(13) 0.64466(16) 1.01770(10) 0.0201(4) Uani 1 1 d .
H15A H 0.730717 0.662200 1.013678 0.030 Uiso 1 1 calc GR
H15B H 0.827097 0.707342 1.019721 0.030 Uiso 1 1 calc GR
H15C H 0.819026 0.604889 1.056118 0.030 Uiso 1 1 calc GR
C16 C 0.71824(12) 0.38982(15) 1.00803(9) 0.0164(4) Uani 1 1 d .
H16 H 0.684930 0.325220 0.992158 0.020 Uiso 1 1 calc R
C17 C 0.81395(13) 0.35939(16) 1.04769(10) 0.0205(4) Uani 1 1 d .
H17A H 0.843559 0.326498 1.020742 0.031 Uiso 1 1 calc GR
H17B H 0.811728 0.311824 1.080696 0.031 Uiso 1 1 calc GR
H17C H 0.847480 0.420491 1.066882 0.031 Uiso 1 1 calc GR
C18 C 0.67304(14) 0.44053(16) 1.05192(10) 0.0209(4) Uani 1 1 d .
H18A H 0.700896 0.506926 1.065893 0.031 Uiso 1 1 calc GR
H18B H 0.680340 0.396691 1.088484 0.031 Uiso 1 1 calc GR
H18C H 0.609246 0.450095 1.029191 0.031 Uiso 1 1 calc GR
C19 C 0.63964(13) 0.42198(15) 0.62802(9) 0.0154(4) Uani 1 1 d .
H19 H 0.642366 0.390070 0.668909 0.019 Uiso 1 1 calc R
C20 C 0.65318(15) 0.33440(16) 0.58649(10) 0.0240(5) Uani 1 1 d .
H20A H 0.654652 0.362107 0.546450 0.036 Uiso 1 1 calc GR
H20B H 0.603768 0.285713 0.578679 0.036 Uiso 1 1 calc GR
H20C H 0.709752 0.299641 0.607900 0.036 Uiso 1 1 calc GR
C21 C 0.54383(13) 0.46210(15) 0.59898(10) 0.0198(4) Uani 1 1 d .
H21A H 0.534621 0.520160 0.623578 0.030 Uiso 1 1 calc GR
H21B H 0.501343 0.407799 0.599118 0.030 Uiso 1 1 calc GR
H21C H 0.534365 0.483962 0.555705 0.030 Uiso 1 1 calc GR
C22 C 0.83386(14) 0.46491(15) 0.63917(10) 0.0188(4) Uani 1 1 d .
H22 H 0.813002 0.429754 0.597522 0.023 Uiso 1 1 calc R
C23 C 0.87337(13) 0.38081(16) 0.68720(10) 0.0229(5) Uani 1 1 d .
H23A H 0.895575 0.410623 0.729341 0.034 Uiso 1 1 calc GR
H23B H 0.922780 0.347666 0.677481 0.034 Uiso 1 1 calc GR
H23C H 0.827084 0.330226 0.685580 0.034 Uiso 1 1 calc GR
C24 C 0.90847(14) 0.53704(16) 0.63614(12) 0.0257(5) Uani 1 1 d .
H24A H 0.883118 0.591044 0.605419 0.039 Uiso 1 1 calc GR
H24B H 0.952946 0.498643 0.623529 0.039 Uiso 1 1 calc GR
H24C H 0.937088 0.567571 0.677549 0.039 Uiso 1 1 calc GR
C25 C 0.69692(13) 0.62983(14) 0.58480(9) 0.0154(4) Uani 1 1 d .
H25 H 0.746762 0.680641 0.596639 0.019 Uiso 1 1 calc R
C26 C 0.69371(14) 0.58770(16) 0.52021(9) 0.0209(4) Uani 1 1 d .
H26A H 0.751519 0.557042 0.523491 0.031 Uiso 1 1 calc GR
H26B H 0.680821 0.643432 0.489570 0.031 Uiso 1 1 calc GR
H26C H 0.646741 0.535833 0.506535 0.031 Uiso 1 1 calc GR
C27 C 0.61085(13) 0.69170(15) 0.57694(10) 0.0197(4) Uani 1 1 d .
H27A H 0.558994 0.653349 0.550639 0.030 Uiso 1 1 calc GR
H27B H 0.614314 0.757263 0.556963 0.030 Uiso 1 1 calc GR
H27C H 0.604649 0.703723 0.618240 0.030 Uiso 1 1 calc GR
C28 C 0.67876(12) 0.71044(14) 0.79596(9) 0.0154(4) Uani 1 1 d .
H28 H 0.671892 0.644750 0.816481 0.018 Uiso 1 1 calc R
C29 C 0.58889(13) 0.72686(16) 0.74418(10) 0.0204(4) Uani 1 1 d .
H29A H 0.588340 0.794165 0.725128 0.031 Uiso 1 1 calc GR
H29B H 0.540482 0.722948 0.762291 0.031 Uiso 1 1 calc GR
H29C H 0.580367 0.673968 0.712026 0.031 Uiso 1 1 calc GR
C30 C 0.68980(14) 0.79204(15) 0.84668(10) 0.0213(4) Uani 1 1 d .
H30A H 0.741184 0.774945 0.883514 0.032 Uiso 1 1 calc GR
H30B H 0.635657 0.794707 0.858677 0.032 Uiso 1 1 calc GR
H30C H 0.699632 0.858625 0.830262 0.032 Uiso 1 1 calc GR
C31 C 0.88097(13) 0.66866(16) 0.82758(9) 0.0189(4) Uani 1 1 d .
H31 H 0.866722 0.620068 0.857188 0.023 Uiso 1 1 calc R
C32 C 0.95563(13) 0.61663(17) 0.80914(10) 0.0238(5) Uani 1 1 d .
H32A H 0.931479 0.556698 0.783147 0.036 Uiso 1 1 calc GR
H32B H 1.003425 0.595331 0.847123 0.036 Uiso 1 1 calc GR
H32C H 0.979676 0.664629 0.785387 0.036 Uiso 1 1 calc GR
C33 C 0.91914(14) 0.76376(18) 0.86731(10) 0.0274(5) Uani 1 1 d .
H33A H 0.934432 0.815260 0.840968 0.041 Uiso 1 1 calc GR
H33B H 0.972906 0.744945 0.901910 0.041 Uiso 1 1 calc GR
H33C H 0.874387 0.791653 0.884338 0.041 Uiso 1 1 calc GR
C34 C 0.77942(13) 0.79773(14) 0.70869(9) 0.0183(4) Uani 1 1 d .
H34 H 0.731039 0.787859 0.667540 0.022 Uiso 1 1 calc R
C35 C 0.86810(14) 0.80161(17) 0.69461(10) 0.0251(5) Uani 1 1 d .
H35A H 0.917143 0.816182 0.733396 0.038 Uiso 1 1 calc GR
H35B H 0.865075 0.855403 0.663788 0.038 Uiso 1 1 calc GR
H35C H 0.878598 0.735724 0.677686 0.038 Uiso 1 1 calc GR
C36 C 0.76341(16) 0.90250(15) 0.73366(11) 0.0270(5) Uani 1 1 d .
H36A H 0.702448 0.905492 0.735470 0.040 Uiso 1 1 calc GR
H36B H 0.771341 0.956090 0.705613 0.040 Uiso 1 1 calc GR
H36C H 0.806244 0.912772 0.775822 0.040 Uiso 1 1 calc GR

loop_
_atom_site_aniso_label
_atom_site_aniso_U_11
_atom_site_aniso_U_22
_atom_site_aniso_U_33
_atom_site_aniso_U_23
_atom_site_aniso_U_13
_atom_site_aniso_U_12
Tm1 0.00877(5) 0.01288(5) 0.01144(6) 0.00041(3) 0.00242(4) -0.00145(3)
Cl1 0.0107(2) 0.0215(2) 0.0174(2) 0.00029(18) 0.00330(19) -0.00106(17)
Si1 0.0100(2) 0.0114(2) 0.0131(3) -0.00013(19) 0.0030(2) 0.00018(19)
Si2 0.0087(2) 0.0131(3) 0.0118(3) -0.00162(19) 0.0029(2) -0.00035(19)
Si3 0.0111(2) 0.0123(3) 0.0125(3) -0.00005(19) 0.0041(2) 0.00033(19)
Si4 0.0113(2) 0.0122(2) 0.0133(3) -0.0011(2) 0.0031(2) -0.0024(2)
N1 0.0091(7) 0.0118(8) 0.0126(8) -0.0024(6) 0.0032(6) -0.0008(6)
N2 0.0097(7) 0.0137(8) 0.0118(8) -0.0011(6) 0.0022(6) -0.0007(6)
C1 0.0176(9) 0.0107(9) 0.0164(10) -0.0011(7) 0.0071(8) -0.0002(7)
C2 0.0191(10) 0.0155(10) 0.0169(10) -0.0008(8) 0.0024(8) -0.0022(8)
C3 0.0267(11) 0.0168(10) 0.0207(11) -0.0034(8) 0.0103(9) 0.0028(9)
C4 0.0131(9) 0.0162(10) 0.0183(10) -0.0020(8) 0.0045(8) 0.0013(8)
C5 0.0158(10) 0.0245(11) 0.0289(12) 0.0012(9) 0.0018(9) 0.0059(9)
C6 0.0126(9) 0.0250(11) 0.0206(11) -0.0045(9) 0.0070(8) -0.0024(8)
C7 0.0166(9) 0.0138(9) 0.0148(10) 0.0005(8) 0.0033(8) -0.0020(8)
C8 0.0273(11) 0.0146(10) 0.0225(11) 0.0031(8) 0.0074(9) 0.0004(9)
C9 0.0186(10) 0.0196(10) 0.0198(11) -0.0006(8) 0.0068(8) -0.0062(8)
C10 0.0112(9) 0.0175(10) 0.0189(11) -0.0022(8) 0.0056(8) -0.0001(7)
C11 0.0104(9) 0.0243(11) 0.0233(11) -0.0037(9) 0.0047(9) -0.0024(8)
C12 0.0155(10) 0.0232(11) 0.0283(12) -0.0054(9) 0.0067(9) 0.0021(8)
C13 0.0114(9) 0.0155(10) 0.0144(10) -0.0020(8) 0.0032(8) -0.0004(7)
C14 0.0122(9) 0.0176(10) 0.0157(10) 0.0001(8) 0.0034(8) -0.0015(8)
C15 0.0149(9) 0.0212(10) 0.0237(11) -0.0081(9) 0.0058(8) -0.0040(8)
C16 0.0161(9) 0.0189(10) 0.0143(10) -0.0014(8) 0.0051(8) -0.0021(8)
C17 0.0181(10) 0.0260(11) 0.0162(10) 0.0056(8) 0.0038(8) 0.0008(8)
C18 0.0240(11) 0.0239(10) 0.0176(11) -0.0008(9) 0.0106(9) -0.0024(9)
C19 0.0173(9) 0.0162(10) 0.0125(10) 0.0001(8) 0.0045(8) -0.0015(8)
C20 0.0283(11) 0.0185(11) 0.0270(12) -0.0081(9) 0.0114(10) -0.0054(9)
C21 0.0145(10) 0.0263(12) 0.0164(11) -0.0002(8) 0.0021(8) -0.0042(8)
C22 0.0166(10) 0.0244(11) 0.0182(11) 0.0003(8) 0.0097(9) 0.0032(8)
C23 0.0190(10) 0.0260(11) 0.0266(12) 0.0040(9) 0.0114(9) 0.0078(9)
C24 0.0187(11) 0.0326(13) 0.0299(13) 0.0028(9) 0.0135(10) 0.0011(9)
C25 0.0171(9) 0.0142(9) 0.0144(10) 0.0010(8) 0.0044(8) -0.0024(8)
C26 0.0255(10) 0.0219(11) 0.0144(10) 0.0010(8) 0.0051(9) -0.0003(9)
C27 0.0197(10) 0.0188(10) 0.0189(11) 0.0036(8) 0.0039(8) 0.0002(8)
C28 0.0172(9) 0.0119(9) 0.0183(10) 0.0001(8) 0.0074(8) -0.0002(7)
C29 0.0160(10) 0.0201(10) 0.0246(11) -0.0006(9) 0.0060(9) 0.0045(8)
C30 0.0289(11) 0.0154(10) 0.0217(11) -0.0019(8) 0.0112(9) 0.0012(8)
C31 0.0149(9) 0.0229(11) 0.0169(10) 0.0017(8) 0.0025(8) -0.0059(8)
C32 0.0139(9) 0.0308(12) 0.0230(11) 0.0033(9) 0.0008(9) -0.0019(9)
C33 0.0214(11) 0.0384(13) 0.0204(11) -0.0073(10) 0.0040(9) -0.0119(10)
C34 0.0229(10) 0.0141(10) 0.0162(10) 0.0003(8) 0.0039(8) -0.0054(8)
C35 0.0271(11) 0.0280(12) 0.0201(11) 0.0025(9) 0.0076(9) -0.0113(9)
C36 0.0417(13) 0.0136(10) 0.0257(12) 0.0018(9) 0.0110(10) -0.0041(9)

loop_
_atom_type_symbol
_atom_type_description
_atom_type_scat_dispersion_real
_atom_type_scat_dispersion_imag
_atom_type_scat_source
C C 0.0033 0.0016 'International Tables Vol C Tables 4.2.6.8 and 6.1.1.4'
H H 0.0000 0.0000 'International Tables Vol C Tables 4.2.6.8 and 6.1.1.4'
Cl Cl 0.1484 0.1585 'International Tables Vol C Tables 4.2.6.8 and 6.1.1.4'
N N 0.0061 0.0033 'International Tables Vol C Tables 4.2.6.8 and 6.1.1.4'
Si Si 0.0817 0.0704 'International Tables Vol C Tables 4.2.6.8 and 6.1.1.4'
Tm Tm -0.3139 5.2483 'International Tables Vol C Tables 4.2.6.8 and 6.1.1.4'

loop_
_exptl_crystal_face_index_h
_exptl_crystal_face_index_k
_exptl_crystal_face_index_l
_exptl_crystal_face_perp_dist
-2 -9 -25 0.1250
8 -17 4 0.1798
6 -1 26 0.1103
14 -4 -30 0.0970
-14 -13 18 0.1247
2 17 8 0.1252
-15 0 30 0.1087
14 9 12 0.0959
3 14 17 0.0809
-21 2 0 0.1568
19 3 -24 0.1166
-3 14 21 0.0911
2 1 -30 0.1483
-2 -5 30 0.0979
-10 -1 32 0.0871

loop_
_geom_angle_atom_site_label_1
_geom_angle_atom_site_label_2
_geom_angle_atom_site_label_3
_geom_angle
Cl1 Tm1 C1 115.53(4)
N1 Tm1 Cl1 110.37(4)
N1 Tm1 N2 129.39(5)
N1 Tm1 C1 67.81(5)
N2 Tm1 Cl1 114.05(4)
N2 Tm1 C1 111.10(5)
N1 Si1 C1 104.02(8)
N1 Si1 C4 109.84(8)
N1 Si1 C7 115.54(8)
C4 Si1 C1 108.69(8)
C4 Si1 C7 109.58(9)
C7 Si1 C1 108.86(8)
N1 Si2 C10 104.39(8)
N1 Si2 C13 108.92(8)
N1 Si2 C16 115.70(8)
C13 Si2 C10 108.71(8)
C13 Si2 C16 109.28(9)
C16 Si2 C10 109.58(9)
N2 Si3 C19 105.99(8)
N2 Si3 C22 115.44(9)
N2 Si3 C25 115.70(8)
C22 Si3 C19 105.23(9)
C25 Si3 C19 109.16(9)
C25 Si3 C22 104.78(9)
N2 Si4 C28 101.88(8)
N2 Si4 C31 109.07(8)
N2 Si4 C34 116.76(8)
C31 Si4 C28 108.30(9)
C31 Si4 C34 110.75(9)
C34 Si4 C28 109.48(9)
Si1 N1 Tm1 107.23(7)
Si1 N1 Si2 128.67(9)
Si2 N1 Tm1 123.87(8)
Si3 N2 Tm1 113.82(8)
Si3 N2 Si4 131.25(10)
Si4 N2 Tm1 113.63(8)
Si1 C1 Tm1 80.70(6)
C2 C1 Tm1 81.27(10)
C2 C1 Si1 112.75(13)
C3 C1 Tm1 154.41(13)
C3 C1 Si1 114.92(13)
C3 C1 C2 108.41(16)
C5 C4 Si1 118.62(14)
C5 C4 C6 110.50(16)
C6 C4 Si1 111.90(13)
C8 C7 Si1 115.21(13)
C9 C7 Si1 115.74(13)
C9 C7 C8 107.49(16)
C11 C10 Si2 112.60(13)
C12 C10 Si2 119.68(14)
C12 C10 C11 109.57(16)
C14 C13 Si2 114.67(13)
C15 C13 Si2 116.72(13)
C15 C13 C14 107.85(15)
C17 C16 Si2 114.94(13)
C17 C16 C18 108.24(16)
C18 C16 Si2 112.22(14)
C20 C19 Si3 116.06(13)
C21 C19 Si3 113.91(13)
C21 C19 C20 108.08(16)
C23 C22 Si3 113.70(14)
C23 C22 C24 109.47(18)
C24 C22 Si3 116.37(14)
C26 C25 Si3 111.94(13)
C26 C25 C27 108.88(16)
C27 C25 Si3 117.98(13)
C29 C28 Si4 110.90(14)
C29 C28 C30 108.75(16)
C30 C28 Si4 120.79(13)
C32 C31 Si4 114.71(14)
C32 C31 C33 109.07(16)
C33 C31 Si4 116.78(15)
C35 C34 Si4 113.35(14)
C36 C34 Si4 114.41(14)
C36 C34 C35 108.47(17)

loop_
_geom_bond_atom_site_label_1
_geom_bond_atom_site_label_2
_geom_bond_distance
Tm1 Cl1 2.4832(5)
Tm1 N1 2.2191(15)
Tm1 N2 2.2377(15)
Tm1 C1 2.8744(18)
Si1 N1 1.7330(15)
Si1 C1 1.934(2)
Si1 C4 1.9018(19)
Si1 C7 1.9087(19)
Si2 N1 1.7522(16)
Si2 C10 1.915(2)
Si2 C13 1.9073(19)
Si2 C16 1.911(2)
Si3 N2 1.7336(16)
Si3 C19 1.931(2)
Si3 C22 1.913(2)
Si3 C25 1.904(2)
Si4 N2 1.7468(16)
Si4 C28 1.9176(19)
Si4 C31 1.899(2)
Si4 C34 1.909(2)
C1 C2 1.542(3)
C1 C3 1.540(3)
C4 C5 1.537(3)
C4 C6 1.538(3)
C7 C8 1.546(3)
C7 C9 1.541(3)
C10 C11 1.545(3)
C10 C12 1.529(3)
C13 C14 1.540(2)
C13 C15 1.534(3)
C16 C17 1.539(3)
C16 C18 1.547(3)
C19 C20 1.540(3)
C19 C21 1.536(3)
C22 C23 1.529(3)
C22 C24 1.532(3)
C25 C26 1.542(3)
C25 C27 1.545(3)
C28 C29 1.533(3)
C28 C30 1.533(3)
C31 C32 1.535(3)
C31 C33 1.539(3)
C34 C35 1.538(3)
C34 C36 1.536(3)

loop_
_exptl_oxdiff_crystal_face_indexfrac_h
_exptl_oxdiff_crystal_face_indexfrac_k
_exptl_oxdiff_crystal_face_indexfrac_l
_exptl_oxdiff_crystal_face_x
_exptl_oxdiff_crystal_face_y
_exptl_oxdiff_crystal_face_z
-2.0161 -8.9978 -25.0031 0.0964 -0.5046 -0.8522
7.9850 -16.9893 3.9714 -0.1358 0.7440 -0.6839
6.0068 -0.9962 25.9634 -0.1513 0.8881 0.4239
13.9889 -3.9951 -29.8360 -0.6477 -0.4265 -0.6638
-14.0092 -12.9978 17.5578 0.7919 0.5390 -0.3258
2.0194 16.9933 8.4536 -0.2415 -0.1765 0.9285
-14.9930 -0.0035 29.6713 0.7331 0.5078 0.4757
14.0134 9.0012 11.9137 -0.6460 0.3978 0.6574
3.0190 13.9955 17.3070 -0.2200 0.1752 0.9488
-20.9999 1.9921 -0.2093 0.8599 -0.5174 0.0290
18.9978 3.0037 -24.4252 -0.9160 -0.3539 -0.2362
-2.9805 13.9937 20.8941 0.0446 0.1453 0.9947
1.9927 0.9986 -30.4175 -0.2003 -0.8391 -0.4793
-1.9967 -4.9968 30.3122 0.2439 0.9439 0.2950
-9.9929 -1.0012 31.9139 0.5417 0.7068 0.4831
